data_7054801
loop_
_publ_author_name
'Chen, Ling'
'Yan, Cheng'
'Pan, Mei'
'Fan, Yuan-Zhong'
'Zhang, Lu-Yin'
'Yin, Shao-Yun'
'Hou, Ya-Jun'
'Wu, Kai'
'Jiang, Ji-Jun'
'Su, Cheng-Yong'

_publ_section_title
;
 Semidirected versus holodirected coordination and single-component white
 light luminescence in Pb(ii) complexes
;
_journal_issue 7
_journal_name_full 'New J. Chem.'
_journal_page_first 5287
_journal_paper_doi 10.1039/C5NJ00720H
_journal_volume 39
_journal_year 2015
_chemical_formula_sum 'C60 H48 Cl2 N6 O14 Pb4'
_chemical_formula_weight 1976.70
_chemical_name_systematic
; 
 ? 
;
_space_group_IT_number 14
_symmetry_cell_setting monoclinic
_symmetry_space_group_name_Hall '-P 2yn'
_symmetry_space_group_name_H-M 'P 1 21/n 1'
_atom_sites_solution_hydrogens geom
_atom_sites_solution_primary direct
_atom_sites_solution_secondary difmap
_audit_creation_method SHELXL-97
_audit_update_record
;
2015-04-24 deposited with the CCDC.
2015-04-29 downloaded from the CCDC.
;
_cell_angle_alpha 90.00
_cell_angle_beta 102.148(2)
_cell_angle_gamma 90.00
_cell_formula_units_Z 2
_cell_length_a 10.0789(2)
_cell_length_b 21.1453(3)
_cell_length_c 13.7167(2)
_cell_measurement_reflns_used 1100
_cell_measurement_temperature 293(2)
_cell_measurement_theta_max 14.88
_cell_measurement_theta_min 2.50
_cell_volume 2857.86(8)
_computing_cell_refinement 'Bruker FRAMBO'
_computing_data_collection 'Bruker FRAMBO'
_computing_data_reduction 'Bruker SAINT'
_computing_molecular_graphics 'Bruker SHELXTL'
_computing_publication_material 'Bruker SHELXTL'
_computing_structure_refinement 'Bruker SHELXTL'
_computing_structure_solution 'Bruker SHELXTL'
_diffrn_ambient_temperature 293(2)
_diffrn_measured_fraction_theta_full 0.974
_diffrn_measured_fraction_theta_max 0.974
_diffrn_measurement_device_type 'multiwire proportional'
_diffrn_measurement_method 'phi and omega scans'
_diffrn_radiation_monochromator graphite
_diffrn_radiation_source 'fine-focus sealed tube'
_diffrn_radiation_type MoK\a
_diffrn_radiation_wavelength 0.71000
_diffrn_reflns_av_R_equivalents 0.0414
_diffrn_reflns_av_sigmaI/netI 0.0766
_diffrn_reflns_limit_h_max 12
_diffrn_reflns_limit_h_min -8
_diffrn_reflns_limit_k_max 26
_diffrn_reflns_limit_k_min -26
_diffrn_reflns_limit_l_max 17
_diffrn_reflns_limit_l_min -16
_diffrn_reflns_number 11137
_diffrn_reflns_theta_full 27.00
_diffrn_reflns_theta_max 27.00
_diffrn_reflns_theta_min 3.04
_exptl_absorpt_coefficient_mu 11.914
_exptl_absorpt_correction_T_max 0.1791
_exptl_absorpt_correction_T_min 0.1244
_exptl_absorpt_correction_type multi-scan
_exptl_crystal_colour brown
_exptl_crystal_density_diffrn 2.297
_exptl_crystal_density_method 'not measured'
_exptl_crystal_description block
_exptl_crystal_F_000 1848
_exptl_crystal_size_max 0.30
_exptl_crystal_size_mid 0.27
_exptl_crystal_size_min 0.22
_refine_diff_density_max 1.345
_refine_diff_density_min -1.911
_refine_diff_density_rms 0.248
_refine_ls_extinction_method none
_refine_ls_goodness_of_fit_ref 0.989
_refine_ls_hydrogen_treatment mixed
_refine_ls_matrix_type full
_refine_ls_number_parameters 388
_refine_ls_number_reflns 6088
_refine_ls_number_restraints 6
_refine_ls_restrained_S_all 0.989
_refine_ls_R_factor_all 0.0505
_refine_ls_R_factor_gt 0.0379
_refine_ls_shift/su_max 0.002
_refine_ls_shift/su_mean 0.000
_refine_ls_structure_factor_coef Fsqd
_refine_ls_weighting_details 'calc w=1/[\s^2^(Fo^2^)+(0.0150P)^2^+0.0000P] where P=(Fo^2^+2Fc^2^)/3'
_refine_ls_weighting_scheme calc
_refine_ls_wR_factor_gt 0.0630
_refine_ls_wR_factor_ref 0.0688
_reflns_number_gt 5111
_reflns_number_total 6088
_reflns_threshold_expression >2sigma(I)
_cod_data_source_file c5nj00720h2.cif
_cod_data_source_block 2
_cod_depositor_comments
;
The following automatic conversions were performed:

'_symmetry_cell_setting' value 'Monoclinic' changed to 'monoclinic'
according to
/usr/data/users/saulius/crontab/automatic-downloads/rss-feeds/RSC/lib/dictionaries/cif_core.dic
dictionary named 'cif_core.dic' version 2.4.2 from 2011-04-26.

Automatic conversion script
Id: cif_fix_values 3271 2015-04-21 07:52:19Z andrius 

 Adding full bibliography for 7054800--7054803.cif.
;
_cod_original_sg_symbol_H-M 'P2(1)/n  '
_cod_database_code 7054801

loop_
_symmetry_equiv_pos_as_xyz
'x, y, z'
'-x+1/2, y+1/2, -z+1/2'
'-x, -y, -z'
'x-1/2, -y-1/2, z-1/2'

loop_
_atom_site_label
_atom_site_type_symbol
_atom_site_fract_x
_atom_site_fract_y
_atom_site_fract_z
_atom_site_U_iso_or_equiv
_atom_site_adp_type
_atom_site_occupancy
_atom_site_symmetry_multiplicity
_atom_site_calc_flag
_atom_site_refinement_flags
Pb1 Pb 0.21721(2) 0.547518(12) 0.725775(18) 0.01148(7) Uani 1 1 d .
Pb2 Pb -0.12769(2) 0.528434(12) 0.588816(18) 0.01097(7) Uani 1 1 d .
O1 O 0.0052(4) 0.5916(2) 0.7316(3) 0.0115(10) Uani 1 1 d .
N2 N -0.1207(6) 0.6404(3) 0.5181(4) 0.0134(13) Uani 1 1 d .
O3 O 0.0519(4) 0.4672(2) 0.6996(3) 0.0137(10) Uani 1 1 d .
N1 N 0.2155(6) 0.6756(3) 0.7488(4) 0.0136(12) Uani 1 1 d .
C3 C -0.1434(7) 0.6747(3) 0.7582(5) 0.0147(15) Uani 1 1 d .
H3A H -0.2137 0.6459 0.7558 0.018 Uiso 1 1 calc R
C19 C -0.2165(7) 0.6849(3) 0.5145(5) 0.0173(16) Uani 1 1 d .
C4 C -0.1678(7) 0.7385(3) 0.7724(5) 0.0177(16) Uani 1 1 d .
H4A H -0.2531 0.7514 0.7804 0.021 Uiso 1 1 calc R
C18 C -0.1846(8) 0.7491(3) 0.5043(5) 0.0216(17) Uani 1 1 d .
H18A H -0.2511 0.7797 0.5041 0.026 Uiso 1 1 calc R
C1 C 0.0890(7) 0.6977(3) 0.7557(4) 0.0102(14) Uani 1 1 d .
C2 C -0.0166(7) 0.6527(3) 0.7475(5) 0.0124(15) Uani 1 1 d .
C12 C 0.1082(7) 0.6100(3) 0.5183(4) 0.0106(14) Uani 1 1 d .
C11 C 0.0079(7) 0.6583(3) 0.5088(4) 0.0111(14) Uani 1 1 d .
C6 C 0.0630(7) 0.7635(3) 0.7643(5) 0.0158(16) Uani 1 1 d .
C20 C -0.3554(7) 0.6655(3) 0.5222(5) 0.0205(17) Uani 1 1 d .
H20A H -0.3586 0.6203 0.5287 0.031 Uiso 1 1 calc R
H20B H -0.4190 0.6785 0.4633 0.031 Uiso 1 1 calc R
H20C H -0.3783 0.6850 0.5796 0.031 Uiso 1 1 calc R
N3 N 0.1932(6) 0.4999(3) 0.8867(4) 0.0165(13) Uani 1 1 d .
C5 C -0.0667(7) 0.7828(3) 0.7749(5) 0.0163(16) Uani 1 1 d .
H5A H -0.0844 0.8254 0.7834 0.020 Uiso 1 1 calc R
C13 C 0.2361(7) 0.6256(3) 0.5082(5) 0.0134(15) Uani 1 1 d .
H13A H 0.3018 0.5942 0.5131 0.016 Uiso 1 1 calc R
C9 C 0.3144(7) 0.7168(3) 0.7481(5) 0.0156(15) Uani 1 1 d .
C17 C -0.0588(7) 0.7672(3) 0.4948(5) 0.0206(17) Uani 1 1 d U
H17A H -0.0398 0.8098 0.4880 0.025 Uiso 1 1 calc R
C16 C 0.0436(7) 0.7213(3) 0.4953(5) 0.0166(16) Uani 1 1 d .
C15 C 0.1766(7) 0.7362(3) 0.4861(5) 0.0190(16) Uani 1 1 d .
H15A H 0.2008 0.7780 0.4772 0.023 Uiso 1 1 calc R
C14 C 0.2698(7) 0.6889(3) 0.4904(5) 0.0177(16) Uani 1 1 d .
H14A H 0.3566 0.6983 0.4814 0.021 Uiso 1 1 calc R
C27 C 0.1421(8) 0.4419(4) 1.0566(6) 0.032(2) Uani 1 1 d .
H27A H 0.1248 0.4234 1.1142 0.038 Uiso 1 1 calc R
C30 C 0.3705(8) 0.5663(4) 0.9806(5) 0.0270(19) Uani 1 1 d .
H30A H 0.3739 0.5792 0.9140 0.041 Uiso 1 1 calc R
H30B H 0.4578 0.5508 1.0137 0.041 Uiso 1 1 calc R
H30C H 0.3461 0.6019 1.0167 0.041 Uiso 1 1 calc R
C28 C 0.2407(8) 0.4875(4) 1.0632(5) 0.033(2) Uani 1 1 d .
H28A H 0.2900 0.5000 1.1254 0.039 Uiso 1 1 calc R
C29 C 0.2675(8) 0.5155(4) 0.9765(5) 0.0242(18) Uani 1 1 d .
C22 C -0.0377(8) 0.3775(4) 0.9500(5) 0.0275(19) Uani 1 1 d .
H22A H -0.0571 0.3569 1.0052 0.033 Uiso 1 1 calc R
C7 C 0.1710(7) 0.8052(3) 0.7618(5) 0.0195(17) Uani 1 1 d .
H7A H 0.1582 0.8486 0.7666 0.023 Uiso 1 1 calc R
C23 C -0.1101(8) 0.3639(3) 0.8564(5) 0.0265(19) Uani 1 1 d .
H23A H -0.1800 0.3344 0.8484 0.032 Uiso 1 1 calc R
C10 C 0.4508(7) 0.6915(4) 0.7408(5) 0.0232(18) Uani 1 1 d .
H10A H 0.4476 0.6461 0.7387 0.035 Uiso 1 1 calc R
H10B H 0.5173 0.7049 0.7979 0.035 Uiso 1 1 calc R
H10C H 0.4749 0.7072 0.6812 0.035 Uiso 1 1 calc R
C26 C 0.0969(7) 0.4537(3) 0.8770(5) 0.0141(15) Uani 1 1 d .
C25 C 0.0206(7) 0.4383(3) 0.7792(5) 0.0149(15) Uani 1 1 d .
C24 C -0.0800(7) 0.3941(3) 0.7712(5) 0.0193(17) Uani 1 1 d .
H24A H -0.1299 0.3835 0.7083 0.023 Uiso 1 1 calc R
C21 C 0.0670(7) 0.4233(3) 0.9622(5) 0.0206(17) Uani 1 1 d .
O2 O 0.0760(4) 0.5500(2) 0.5402(3) 0.0109(10) Uani 1 1 d .
C8 C 0.2935(8) 0.7827(3) 0.7523(5) 0.0211(17) Uani 1 1 d .
H8A H 0.3637 0.8105 0.7486 0.025 Uiso 1 1 calc R
Cl1 Cl 0.51244(17) 0.48065(8) 0.66641(12) 0.0162(4) Uani 1 1 d .
O7 O 0.4776(5) 0.4626(2) 0.7599(4) 0.0239(12) Uani 1 1 d .
O6 O 0.6053(5) 0.4354(2) 0.6406(4) 0.0256(12) Uani 1 1 d .
O5 O 0.5741(6) 0.5418(2) 0.6775(4) 0.0383(15) Uani 1 1 d .
O4 O 0.3902(5) 0.4828(3) 0.5900(4) 0.0315(14) Uani 1 1 d .

loop_
_atom_site_aniso_label
_atom_site_aniso_U_11
_atom_site_aniso_U_22
_atom_site_aniso_U_33
_atom_site_aniso_U_23
_atom_site_aniso_U_13
_atom_site_aniso_U_12
Pb1 0.00691(14) 0.01233(14) 0.01476(14) 0.00020(10) 0.00131(10) 0.00097(10)
Pb2 0.00653(14) 0.01264(14) 0.01397(13) -0.00082(10) 0.00265(10) 0.00034(10)
O1 0.009(3) 0.009(2) 0.016(2) 0.0021(19) 0.0023(19) 0.000(2)
N2 0.018(3) 0.015(3) 0.007(3) 0.000(2) 0.004(2) -0.002(3)
O3 0.008(3) 0.015(3) 0.017(2) 0.002(2) 0.0014(19) 0.001(2)
N1 0.014(3) 0.012(3) 0.016(3) -0.001(2) 0.004(2) -0.001(3)
C3 0.010(4) 0.023(4) 0.012(3) 0.001(3) 0.003(3) -0.002(3)
C19 0.010(4) 0.027(4) 0.014(4) 0.007(3) 0.000(3) 0.009(3)
C4 0.011(4) 0.022(4) 0.021(4) -0.004(3) 0.005(3) 0.005(3)
C18 0.028(5) 0.019(4) 0.020(4) 0.005(3) 0.009(3) 0.015(4)
C1 0.011(4) 0.016(4) 0.005(3) 0.001(3) 0.006(3) 0.001(3)
C2 0.014(4) 0.012(4) 0.011(3) 0.004(3) 0.005(3) 0.003(3)
C12 0.011(4) 0.016(4) 0.005(3) 0.002(3) 0.003(3) 0.005(3)
C11 0.007(3) 0.019(4) 0.006(3) -0.002(3) -0.002(3) 0.003(3)
C6 0.017(4) 0.015(4) 0.011(3) -0.001(3) -0.006(3) 0.001(3)
C20 0.013(4) 0.024(4) 0.024(4) 0.002(3) 0.002(3) 0.015(3)
N3 0.016(3) 0.016(3) 0.015(3) -0.001(3) -0.003(2) 0.000(3)
C5 0.019(4) 0.015(4) 0.012(3) -0.004(3) -0.002(3) 0.009(3)
C13 0.008(4) 0.017(4) 0.015(3) 0.001(3) 0.002(3) 0.007(3)
C9 0.013(4) 0.020(4) 0.015(4) -0.005(3) 0.007(3) -0.006(3)
C17 0.026(4) 0.011(3) 0.026(4) 0.004(3) 0.008(3) 0.013(3)
C16 0.016(4) 0.015(4) 0.017(4) 0.001(3) 0.000(3) 0.002(3)
C15 0.018(4) 0.016(4) 0.023(4) 0.002(3) 0.005(3) -0.007(3)
C14 0.015(4) 0.016(4) 0.023(4) 0.001(3) 0.007(3) -0.008(3)
C27 0.042(6) 0.027(5) 0.021(4) 0.006(4) -0.007(4) -0.017(4)
C30 0.029(5) 0.029(5) 0.019(4) 0.004(3) -0.006(3) -0.019(4)
C28 0.031(5) 0.047(6) 0.016(4) 0.007(4) -0.006(3) -0.016(4)
C29 0.024(5) 0.028(4) 0.018(4) 0.003(3) -0.001(3) -0.012(4)
C22 0.036(5) 0.025(4) 0.020(4) 0.007(3) 0.003(4) -0.018(4)
C7 0.025(4) 0.013(4) 0.021(4) -0.005(3) 0.006(3) -0.008(3)
C23 0.025(5) 0.023(4) 0.029(4) 0.009(4) -0.001(3) -0.013(4)
C10 0.007(4) 0.030(5) 0.033(4) -0.012(4) 0.006(3) -0.002(3)
C26 0.008(4) 0.011(4) 0.022(4) 0.000(3) 0.000(3) -0.005(3)
C25 0.014(4) 0.010(4) 0.019(4) 0.009(3) 0.001(3) 0.000(3)
C24 0.018(4) 0.021(4) 0.015(4) -0.001(3) -0.006(3) 0.000(3)
C21 0.022(4) 0.025(4) 0.010(3) 0.012(3) -0.008(3) -0.011(3)
O2 0.007(2) 0.016(2) 0.011(2) 0.0017(19) 0.0054(18) 0.0054(19)
C8 0.023(4) 0.023(4) 0.020(4) -0.001(3) 0.012(3) -0.013(3)
Cl1 0.0138(9) 0.0149(9) 0.0205(9) 0.0014(7) 0.0047(7) 0.0044(7)
O7 0.019(3) 0.033(3) 0.020(3) 0.007(2) 0.004(2) -0.002(2)
O6 0.019(3) 0.023(3) 0.037(3) 0.001(2) 0.012(2) 0.013(2)
O5 0.055(4) 0.021(3) 0.042(4) -0.007(3) 0.017(3) -0.009(3)
O4 0.022(3) 0.048(4) 0.021(3) -0.004(3) -0.003(2) 0.021(3)

loop_
_atom_type_symbol
_atom_type_description
_atom_type_scat_dispersion_real
_atom_type_scat_dispersion_imag
_atom_type_scat_source
C C 0.0033 0.0016 'International Tables Vol C Tables 4.2.6.8 and 6.1.1.4'
H H 0.0000 0.0000 'International Tables Vol C Tables 4.2.6.8 and 6.1.1.4'
Cl Cl 0.1484 0.1585 'International Tables Vol C Tables 4.2.6.8 and 6.1.1.4'
N N 0.0061 0.0033 'International Tables Vol C Tables 4.2.6.8 and 6.1.1.4'
O O 0.0106 0.0060 'International Tables Vol C Tables 4.2.6.8 and 6.1.1.4'
Pb Pb -3.3944 10.1111 'International Tables Vol C Tables 4.2.6.8 and 6.1.1.4'

loop_
_geom_angle_atom_site_label_1
_geom_angle_atom_site_label_2
_geom_angle_atom_site_label_3
_geom_angle
_geom_angle_site_symmetry_1
_geom_angle_site_symmetry_3
O1 Pb1 O3 70.82(15) . .
O1 Pb1 N3 82.61(16) . .
O3 Pb1 N3 69.20(17) . .
O1 Pb1 O2 73.45(13) . .
O3 Pb1 O2 69.32(14) . .
N3 Pb1 O2 136.95(16) . .
O1 Pb1 N1 64.78(15) . .
O3 Pb1 N1 135.47(16) . .
N3 Pb1 N1 107.19(17) . .
O2 Pb1 N1 94.38(15) . .
O1 Pb1 Pb2 43.81(10) . .
O3 Pb1 Pb2 42.81(10) . .
N3 Pb1 Pb2 98.86(13) . .
O2 Pb1 Pb2 40.21(9) . .
N1 Pb1 Pb2 98.19(12) . .
O2 Pb2 O3 72.74(15) . .
O2 Pb2 O1 76.21(14) . .
O3 Pb2 O1 66.27(14) . .
O2 Pb2 O2 67.03(17) . 3_566
O3 Pb2 O2 81.74(14) . 3_566
O1 Pb2 O2 137.00(14) . 3_566
O2 Pb2 N2 67.39(16) . .
O3 Pb2 N2 129.88(16) . .
O1 Pb2 N2 75.60(15) . .
O2 Pb2 N2 108.13(15) 3_566 .
O2 Pb2 Pb1 46.98(10) . .
O3 Pb2 Pb1 40.33(10) . .
O1 Pb2 Pb1 40.32(10) . .
O2 Pb2 Pb1 96.81(10) 3_566 .
N2 Pb2 Pb1 89.63(12) . .
C2 O1 Pb1 124.9(4) . .
C2 O1 Pb2 124.2(4) . .
Pb1 O1 Pb2 95.87(15) . .
C19 N2 C11 119.1(6) . .
C19 N2 Pb2 125.8(4) . .
C11 N2 Pb2 112.9(4) . .
C25 O3 Pb1 118.9(4) . .
C25 O3 Pb2 118.1(4) . .
Pb1 O3 Pb2 96.86(15) . .
C9 N1 C1 119.0(6) . .
C9 N1 Pb1 129.0(5) . .
C1 N1 Pb1 111.9(4) . .
C4 C3 C2 122.0(6) . .
N2 C19 C18 120.2(6) . .
N2 C19 C20 119.0(6) . .
C18 C19 C20 120.8(6) . .
C5 C4 C3 120.7(6) . .
C17 C18 C19 121.3(7) . .
N1 C1 C2 117.2(6) . .
N1 C1 C6 121.7(6) . .
C2 C1 C6 121.0(6) . .
O1 C2 C3 121.7(6) . .
O1 C2 C1 121.1(6) . .
C3 C2 C1 117.2(6) . .
O2 C12 C13 121.5(6) . .
O2 C12 C11 119.4(6) . .
C13 C12 C11 119.1(6) . .
N2 C11 C16 123.0(6) . .
N2 C11 C12 117.2(6) . .
C16 C11 C12 119.7(6) . .
C5 C6 C7 124.2(7) . .
C5 C6 C1 118.9(6) . .
C7 C6 C1 116.9(6) . .
C29 N3 C26 120.9(6) . .
C29 N3 Pb1 125.3(5) . .
C26 N3 Pb1 113.8(4) . .
C4 C5 C6 119.9(6) . .
C12 C13 C14 120.8(6) . .
N1 C9 C8 122.0(6) . .
N1 C9 C10 117.9(6) . .
C8 C9 C10 120.1(6) . .
C18 C17 C16 120.0(7) . .
C11 C16 C15 120.0(6) . .
C11 C16 C17 116.5(7) . .
C15 C16 C17 123.5(7) . .
C14 C15 C16 119.4(7) . .
C15 C14 C13 120.9(7) . .
C28 C27 C21 119.8(7) . .
C27 C28 C29 120.3(7) . .
N3 C29 C28 120.4(7) . .
N3 C29 C30 117.5(6) . .
C28 C29 C30 122.0(6) . .
C23 C22 C21 119.4(7) . .
C8 C7 C6 120.5(7) . .
C22 C23 C24 121.0(7) . .
N3 C26 C21 120.9(6) . .
N3 C26 C25 119.0(6) . .
C21 C26 C25 120.1(6) . .
O3 C25 C24 122.8(6) . .
O3 C25 C26 119.0(6) . .
C24 C25 C26 118.2(6) . .
C25 C24 C23 121.7(6) . .
C27 C21 C22 122.8(7) . .
C27 C21 C26 117.6(7) . .
C22 C21 C26 119.6(6) . .
C12 O2 Pb2 120.7(4) . .
C12 O2 Pb2 111.1(3) . 3_566
Pb2 O2 Pb2 112.97(17) . 3_566
C12 O2 Pb1 97.3(3) . .
Pb2 O2 Pb1 92.80(14) . .
Pb2 O2 Pb1 120.44(16) 3_566 .
C7 C8 C9 119.8(6) . .
O5 Cl1 O6 109.7(3) . .
O5 Cl1 O4 109.6(3) . .
O6 Cl1 O4 110.2(3) . .
O5 Cl1 O7 108.9(3) . .
O6 Cl1 O7 109.6(3) . .
O4 Cl1 O7 108.8(3) . .

loop_
_geom_bond_atom_site_label_1
_geom_bond_atom_site_label_2
_geom_bond_distance
_geom_bond_site_symmetry_2
Pb1 O1 2.348(4) .
Pb1 O3 2.353(4) .
Pb1 N3 2.484(5) .
Pb1 O2 2.642(4) .
Pb1 N1 2.727(5) .
Pb1 Pb2 3.6094(4) .
Pb2 O2 2.333(4) .
Pb2 O3 2.470(4) .
Pb2 O1 2.512(4) .
Pb2 O2 2.558(4) 3_566
Pb2 N2 2.564(5) .
O1 C2 1.337(7) .
N2 C19 1.342(8) .
N2 C11 1.381(8) .
O3 C25 1.346(7) .
N1 C9 1.325(8) .
N1 C1 1.380(8) .
C3 C4 1.392(9) .
C3 C2 1.397(9) .
C19 C18 1.409(10) .
C19 C20 1.484(9) .
C4 C5 1.379(10) .
C18 C17 1.357(10) .
C1 C2 1.414(9) .
C1 C6 1.425(9) .
C12 O2 1.359(7) .
C12 C13 1.366(9) .
C12 C11 1.423(9) .
C11 C16 1.402(9) .
C6 C5 1.406(9) .
C6 C7 1.407(9) .
N3 C29 1.341(8) .
N3 C26 1.364(8) .
C13 C14 1.415(9) .
C9 C8 1.411(9) .
C9 C10 1.498(9) .
C17 C16 1.417(9) .
C16 C15 1.410(9) .
C15 C14 1.366(10) .
C27 C28 1.374(10) .
C27 C21 1.412(9) .
C30 C29 1.487(10) .
C28 C29 1.404(10) .
C22 C23 1.367(10) .
C22 C21 1.416(10) .
C7 C8 1.355(10) .
C23 C24 1.419(10) .
C26 C21 1.421(9) .
C26 C25 1.435(9) .
C25 C24 1.366(9) .
O2 Pb2 2.558(4) 3_566
Cl1 O5 1.429(5) .
Cl1 O6 1.434(5) .
Cl1 O4 1.441(5) .
Cl1 O7 1.450(5) .
